data_7717195
loop_
_publ_author_name
'Chleb&#xed;k, Richard'
'Fekete, Csilla'
'Jambor, Roman'
'R&#x16f;&#x17e;i&#x10d;ka, Ale&#x161;'
'Benk&#x151;, Zolt&#xe1;n'
'Dost&#xe1;l, Libor'

_publ_section_title
;
 Antimony centre in three different roles: does donor strength or acceptor
 ability determine the bonding pattern?
;
_journal_issue 43
_journal_name_full 'Dalton transactions (Cambridge, England : 2003)'
_journal_page_first 17721
_journal_page_last 17726
_journal_paper_doi 10.1039/d4dt02787f
_journal_volume 53
_journal_year 2024
_chemical_formula_moiety 'C11 H16 Cl2 N3 Sb'
_chemical_formula_sum 'C11 H16 Cl2 N3 Sb'
_chemical_formula_weight 382.92
_space_group_crystal_system monoclinic
_space_group_IT_number 14
_space_group_name_Hall '-P 2ybc'
_space_group_name_H-M_alt 'P 1 21/c 1'
_atom_sites_solution_hydrogens geom
_audit_creation_method 'APEX3 v2016.5-0'
_audit_update_record
;
2024-10-08 deposited with the CCDC.	2024-10-08 downloaded from the CCDC.
;
_cell_angle_alpha 90
_cell_angle_beta 105.6870(10)
_cell_angle_gamma 90
_cell_formula_units_Z 4
_cell_length_a 8.0916(3)
_cell_length_b 18.6573(8)
_cell_length_c 10.0007(4)
_cell_measurement_reflns_used 35006
_cell_measurement_temperature 150(2)
_cell_measurement_theta_max 27.5
_cell_measurement_theta_min 1
_cell_volume 1453.55(10)
_computing_cell_refinement 'APEX3 v2016.5-0 (Bruker AXS)'
_computing_data_collection 'Bruker Instrument Service vV6.2.3'
_computing_data_reduction 'SAINT V8.37A (Bruker AXS Inc., 2015)'
_computing_molecular_graphics 'Platon (Spek, 2009)'
_computing_publication_material 'Platon (Spek, 2009)'
_computing_structure_refinement 'SHELXL-2019/1 (Sheldrick 2019)'
_computing_structure_solution 'XT, VERSION 2014/5'
_diffrn_ambient_temperature 150(2)
_diffrn_detector_area_resol_mean 10.4167
_diffrn_measured_fraction_theta_full 0.963
_diffrn_measured_fraction_theta_max 0.970
_diffrn_measurement_device_type 'Bruker D8 - Venture'
_diffrn_measurement_method '\f and \w scans to fill the Ewald sphere'
_diffrn_radiation_type MoK\a
_diffrn_radiation_wavelength 0.71073
_diffrn_reflns_av_R_equivalents 0.0208
_diffrn_reflns_av_unetI/netI 0.0105
_diffrn_reflns_Laue_measured_fraction_full 0.963
_diffrn_reflns_Laue_measured_fraction_max 0.970
_diffrn_reflns_limit_h_max 10
_diffrn_reflns_limit_h_min -10
_diffrn_reflns_limit_k_max 24
_diffrn_reflns_limit_k_min -24
_diffrn_reflns_limit_l_max 12
_diffrn_reflns_limit_l_min -12
_diffrn_reflns_number 34514
_diffrn_reflns_point_group_measured_fraction_full 0.963
_diffrn_reflns_point_group_measured_fraction_max 0.970
_diffrn_reflns_theta_full 25.242
_diffrn_reflns_theta_max 27.533
_diffrn_reflns_theta_min 2.615
_diffrn_source 'sealed X-ray tube'
_exptl_absorpt_coefficient_mu 2.249
_exptl_absorpt_correction_T_max 0.7456
_exptl_absorpt_correction_T_min 0.5028
_exptl_absorpt_correction_type multi-scan
_exptl_absorpt_process_details
;
SADABS-2016/2 - Bruker AXS area detector
scaling and absorption correction
;
_exptl_crystal_colour colourless
_exptl_crystal_density_diffrn 1.750
_exptl_crystal_description block
_exptl_crystal_F_000 752
_exptl_crystal_size_max 0.593
_exptl_crystal_size_mid 0.236
_exptl_crystal_size_min 0.112
_refine_diff_density_max 0.323
_refine_diff_density_min -0.451
_refine_diff_density_rms 0.047
_refine_ls_extinction_coef 0.0299(9)
_refine_ls_extinction_expression Fc^*^=kFc[1+0.001xFc^2^\l^3^/sin(2\q)]^-1/4^
_refine_ls_extinction_method 'SHELXL-2019/1 (Sheldrick 2019)'
_refine_ls_goodness_of_fit_ref 1.115
_refine_ls_hydrogen_treatment constr
_refine_ls_matrix_type full
_refine_ls_number_parameters 159
_refine_ls_number_reflns 3251
_refine_ls_number_restraints 121
_refine_ls_restrained_S_all 1.100
_refine_ls_R_factor_all 0.0153
_refine_ls_R_factor_gt 0.0150
_refine_ls_shift/su_max 0.002
_refine_ls_shift/su_mean 0.000
_refine_ls_structure_factor_coef Fsqd
_refine_ls_weighting_details 'w=1/[\s^2^(Fo^2^)+(0.0102P)^2^+0.9113P] where P=(Fo^2^+2Fc^2^)/3'
_refine_ls_weighting_scheme calc
_refine_ls_wR_factor_gt 0.0352
_refine_ls_wR_factor_ref 0.0354
_reflns_Friedel_coverage 0.000
_reflns_number_gt 3208
_reflns_number_total 3251
_reflns_threshold_expression 'I > 2\s(I)'
_cod_data_source_file d4dt02787f2.cif
_cod_data_source_block ArSbCl2
_cod_depositor_comments 'Adding full bibliography for 7717193--7717199.cif.'
_cod_original_cell_volume 1453.54(10)
_cod_original_sg_symbol_H-M 'P 21/c'
_cod_database_code 7717195
_shelx_shelxl_version_number 2019/1
_shelx_space_group_comment
;
The symmetry employed for this shelxl refinement is uniquely defined
by the following loop, which should always be used as a source of
symmetry information in preference to the above space-group names.
They are only intended as comments.
;
_shelx_estimated_absorpt_t_min 0.349
_shelx_estimated_absorpt_t_max 0.787
_exptl_absorpt_special_details
;
The ratio of minimum to maximum
apparent transmission was 0.674
;

loop_
_space_group_symop_operation_xyz
'x, y, z'
'-x, y+1/2, -z+1/2'
'-x, -y, -z'
'x, -y-1/2, z-1/2'

loop_
_atom_site_label
_atom_site_type_symbol
_atom_site_fract_x
_atom_site_fract_y
_atom_site_fract_z
_atom_site_U_iso_or_equiv
_atom_site_adp_type
_atom_site_occupancy
_atom_site_site_symmetry_order
_atom_site_calc_flag
_atom_site_refinement_flags_posn
_atom_site_refinement_flags_adp
_atom_site_refinement_flags_occupancy
_atom_site_disorder_assembly
_atom_site_disorder_group
Sb1 Sb 0.23562(2) 0.45116(2) 0.54125(2) 0.02260(5) Uani 1 1 d . . . . .
Cl1 Cl 0.02881(5) 0.47826(2) 0.30624(4) 0.03088(9) Uani 1 1 d . . . . .
N1 N 0.32252(14) 0.37227(6) 0.74253(13) 0.0222(2) Uani 1 1 d . . . . .
C1 C 0.07662(17) 0.36380(7) 0.56308(14) 0.0205(3) Uani 1 1 d . . . . .
N2 N 0.58648(16) 0.38680(7) 0.89818(14) 0.0294(3) Uani 1 1 d . . . . .
C2 C 0.16792(17) 0.33393(7) 0.68942(15) 0.0204(3) Uani 1 1 d . . . . .
Cl2 Cl 0.41324(5) 0.38259(3) 0.43046(4) 0.03926(10) Uani 1 1 d . . . . .
N3 N 0.35542(16) 0.35739(7) 0.98395(13) 0.0253(2) Uani 1 1 d . . . . .
C3 C 0.1078(2) 0.27195(8) 0.73911(16) 0.0260(3) Uani 1 1 d . . . . .
H3 H 0.170514 0.249989 0.823238 0.031 Uiso 1 1 calc R U . . .
C4 C -0.0475(2) 0.24350(9) 0.66081(18) 0.0317(3) Uani 1 1 d . . . . .
H4 H -0.090785 0.201392 0.692788 0.038 Uiso 1 1 calc R U . . .
C5 C -0.1408(2) 0.27468(9) 0.53787(17) 0.0313(3) Uani 1 1 d . . . . .
H5 H -0.247184 0.254329 0.487814 0.038 Uiso 1 1 calc R U . . .
C8 C 0.6699(2) 0.38341(12) 0.7859(2) 0.0444(5) Uani 1 1 d . . . . .
H8A H 0.610623 0.348258 0.716611 0.067 Uiso 1 1 calc R U . . .
H8B H 0.790005 0.369033 0.823526 0.067 Uiso 1 1 calc R U . . .
H8C H 0.665042 0.430645 0.742154 0.067 Uiso 1 1 calc R U . . .
C7 C 0.41628(17) 0.37158(7) 0.87262(15) 0.0221(3) Uani 1 1 d . . . . .
C6 C -0.07911(18) 0.33583(8) 0.48736(16) 0.0256(3) Uani 1 1 d . . . . .
H6 H -0.142166 0.357725 0.403261 0.031 Uiso 1 1 calc R U . . .
C9 C 0.6775(2) 0.42806(10) 1.0192(2) 0.0423(4) Uani 1 1 d . . . . .
H9A H 0.711846 0.474410 0.989166 0.063 Uiso 1 1 calc R U . . .
H9B H 0.779886 0.401655 1.070197 0.063 Uiso 1 1 calc R U . . .
H9C H 0.602121 0.435900 1.079792 0.063 Uiso 1 1 calc R U . . .
C10 C 0.4516(2) 0.31469(11) 1.10169(18) 0.0374(4) Uani 1 1 d . . . . .
H10A H 0.382734 0.273243 1.113831 0.056 Uiso 1 1 calc R U . . .
H10B H 0.477971 0.344080 1.186037 0.056 Uiso 1 1 calc R U . . .
H10C H 0.558821 0.298098 1.084218 0.056 Uiso 1 1 calc R U . . .
C11 C 0.18087(19) 0.37617(9) 0.98553(17) 0.0298(3) Uani 1 1 d . . . . .
H11A H 0.131038 0.408728 0.908243 0.045 Uiso 1 1 calc R U . . .
H11B H 0.183295 0.399817 1.073538 0.045 Uiso 1 1 calc R U . . .
H11C H 0.111069 0.332575 0.975853 0.045 Uiso 1 1 calc R U . . .

loop_
_atom_site_aniso_label
_atom_site_aniso_U_11
_atom_site_aniso_U_22
_atom_site_aniso_U_33
_atom_site_aniso_U_23
_atom_site_aniso_U_13
_atom_site_aniso_U_12
Sb1 0.02354(7) 0.02420(7) 0.01963(7) -0.00095(3) 0.00511(4) -0.00797(3)
Cl1 0.0387(2) 0.03131(19) 0.01959(17) 0.00183(13) 0.00267(14) -0.00167(15)
N1 0.0172(5) 0.0256(6) 0.0236(6) 0.0013(5) 0.0052(4) -0.0040(4)
C1 0.0196(6) 0.0215(6) 0.0219(6) -0.0031(5) 0.0083(5) -0.0038(5)
N2 0.0182(6) 0.0352(7) 0.0316(7) 0.0035(5) 0.0010(5) -0.0046(5)
C2 0.0179(6) 0.0217(6) 0.0234(7) -0.0033(5) 0.0087(5) -0.0021(5)
Cl2 0.03208(19) 0.0577(3) 0.0331(2) -0.00624(18) 0.01754(16) -0.00233(18)
N3 0.0220(6) 0.0313(6) 0.0225(6) 0.0003(5) 0.0058(5) 0.0041(5)
C3 0.0300(7) 0.0242(7) 0.0261(7) -0.0009(5) 0.0117(6) -0.0038(6)
C4 0.0372(8) 0.0283(7) 0.0346(8) -0.0062(6) 0.0182(7) -0.0145(6)
C5 0.0265(7) 0.0373(8) 0.0319(8) -0.0110(6) 0.0108(6) -0.0153(6)
C8 0.0187(7) 0.0710(13) 0.0441(10) 0.0138(9) 0.0094(7) -0.0054(8)
C7 0.0194(6) 0.0208(6) 0.0252(7) 0.0007(5) 0.0045(5) 0.0008(5)
C6 0.0224(6) 0.0305(7) 0.0238(7) -0.0069(6) 0.0062(5) -0.0050(5)
C9 0.0307(8) 0.0348(9) 0.0480(11) -0.0012(8) -0.0123(7) -0.0058(7)
C10 0.0391(9) 0.0497(10) 0.0246(8) 0.0078(7) 0.0107(7) 0.0125(8)
C11 0.0252(7) 0.0357(8) 0.0308(8) -0.0040(6) 0.0113(6) 0.0038(6)

loop_
_atom_type_symbol
_atom_type_description
_atom_type_scat_dispersion_real
_atom_type_scat_dispersion_imag
_atom_type_scat_source
C C 0.0033 0.0016 'International Tables Vol C Tables 4.2.6.8 and 6.1.1.4'
H H 0.0000 0.0000 'International Tables Vol C Tables 4.2.6.8 and 6.1.1.4'
Cl Cl 0.1484 0.1585 'International Tables Vol C Tables 4.2.6.8 and 6.1.1.4'
N N 0.0061 0.0033 'International Tables Vol C Tables 4.2.6.8 and 6.1.1.4'
Sb Sb -0.5866 1.5461 'International Tables Vol C Tables 4.2.6.8 and 6.1.1.4'

loop_
_geom_angle_atom_site_label_1
_geom_angle_atom_site_label_2
_geom_angle_atom_site_label_3
_geom_angle
_geom_angle_site_symmetry_1
_geom_angle_site_symmetry_3
_geom_angle_publ_flag
C1 Sb1 Cl2 95.35(4) . . ?
C1 Sb1 N1 59.97(5) . . ?
Cl2 Sb1 N1 89.10(3) . . ?
C1 Sb1 Cl1 88.97(4) . . ?
Cl2 Sb1 Cl1 90.338(15) . . ?
N1 Sb1 Cl1 148.72(3) . . ?
C7 N1 C2 125.51(12) . . ?
C7 N1 Sb1 141.43(10) . . ?
C2 N1 Sb1 88.10(8) . . ?
C6 C1 C2 121.68(13) . . ?
C6 C1 Sb1 136.05(11) . . ?
C2 C1 Sb1 102.26(9) . . ?
C7 N2 C9 121.70(14) . . ?
C7 N2 C8 120.09(14) . . ?
C9 N2 C8 115.31(14) . . ?
C1 C2 C3 120.17(13) . . ?
C1 C2 N1 109.64(12) . . ?
C3 C2 N1 130.01(13) . . ?
C7 N3 C11 121.87(12) . . ?
C7 N3 C10 122.30(12) . . ?
C11 N3 C10 115.40(13) . . ?
C4 C3 C2 117.60(14) . . ?
C4 C3 H3 121.2 . . ?
C2 C3 H3 121.2 . . ?
C5 C4 C3 122.08(14) . . ?
C5 C4 H4 119.0 . . ?
C3 C4 H4 119.0 . . ?
C4 C5 C6 120.19(14) . . ?
C4 C5 H5 119.9 . . ?
C6 C5 H5 119.9 . . ?
N2 C8 H8A 109.5 . . ?
N2 C8 H8B 109.5 . . ?
H8A C8 H8B 109.5 . . ?
N2 C8 H8C 109.5 . . ?
H8A C8 H8C 109.5 . . ?
H8B C8 H8C 109.5 . . ?
N1 C7 N3 124.85(13) . . ?
N1 C7 N2 117.83(13) . . ?
N3 C7 N2 117.32(13) . . ?
C1 C6 C5 118.20(14) . . ?
C1 C6 H6 120.9 . . ?
C5 C6 H6 120.9 . . ?
N2 C9 H9A 109.5 . . ?
N2 C9 H9B 109.5 . . ?
H9A C9 H9B 109.5 . . ?
N2 C9 H9C 109.5 . . ?
H9A C9 H9C 109.5 . . ?
H9B C9 H9C 109.5 . . ?
N3 C10 H10A 109.5 . . ?
N3 C10 H10B 109.5 . . ?
H10A C10 H10B 109.5 . . ?
N3 C10 H10C 109.5 . . ?
H10A C10 H10C 109.5 . . ?
H10B C10 H10C 109.5 . . ?
N3 C11 H11A 109.5 . . ?
N3 C11 H11B 109.5 . . ?
H11A C11 H11B 109.5 . . ?
N3 C11 H11C 109.5 . . ?
H11A C11 H11C 109.5 . . ?
H11B C11 H11C 109.5 . . ?

loop_
_geom_bond_atom_site_label_1
_geom_bond_atom_site_label_2
_geom_bond_distance
_geom_bond_site_symmetry_2
_geom_bond_publ_flag
Sb1 C1 2.1239(13) . ?
Sb1 Cl2 2.4064(4) . ?
Sb1 N1 2.4387(12) . ?
Sb1 Cl1 2.5402(4) . ?
N1 C7 1.3171(19) . ?
N1 C2 1.4140(17) . ?
C1 C6 1.3848(19) . ?
C1 C2 1.396(2) . ?
N2 C7 1.3610(18) . ?
N2 C9 1.455(2) . ?
N2 C8 1.460(2) . ?
C2 C3 1.3970(19) . ?
N3 C7 1.3597(19) . ?
N3 C11 1.4594(19) . ?
N3 C10 1.460(2) . ?
C3 C4 1.394(2) . ?
C3 H3 0.9500 . ?
C4 C5 1.385(3) . ?
C4 H4 0.9500 . ?
C5 C6 1.394(2) . ?
C5 H5 0.9500 . ?
C8 H8A 0.9800 . ?
C8 H8B 0.9800 . ?
C8 H8C 0.9800 . ?
C6 H6 0.9500 . ?
C9 H9A 0.9800 . ?
C9 H9B 0.9800 . ?
C9 H9C 0.9800 . ?
C10 H10A 0.9800 . ?
C10 H10B 0.9800 . ?
C10 H10C 0.9800 . ?
C11 H11A 0.9800 . ?
C11 H11B 0.9800 . ?
C11 H11C 0.9800 . ?
